data_4036845
loop_
_publ_author_name
'Kise, Naoki'
'Hamada, Yusuke'
'Sakurai, Toshihiko'

_publ_section_title
;
 Electroreductive Intermolecular Coupling of Uracils with Aromatic
 Ketones: Synthesis of 6-Substituted and cis-5,6-Disubstituted
 5,6-Dihydro-1,3-dimethyluracils and Their Transformation to 6-Substituted
 1,3-Dimethyluracils, trans-5,6-Disubstituted
 5,6-Dihydro-1,3-dimethyluracils, and 4,5,5-Trisubstituted
 3-Methyloxazolizin-2-ones.
;
_journal_issue 12
_journal_name_full 'The Journal of organic chemistry'
_journal_page_first 5101
_journal_page_last 5119
_journal_paper_doi 10.1021/acs.joc.6b00670
_journal_volume 81
_journal_year 2016
_chemical_formula_moiety 'C21 H24 N2 O5'
_chemical_formula_sum 'C21 H24 N2 O5'
_chemical_formula_weight 384.42
_chemical_melting_point 379.0(10)
_chemical_name_systematic
; 
2-(5,5-bis(4-methoxyphenyl)-3-methyl-2-oxooxazolidin-4-yl)-N-methylacetamide
;
_space_group_IT_number 15
_space_group_name_Hall '-C 2yc'
_space_group_name_H-M_alt 'C 1 2/c 1'
_symmetry_cell_setting monoclinic
_symmetry_space_group_name_Hall '-C 2yc'
_symmetry_space_group_name_H-M 'C 1 2/c 1'
_atom_sites_solution_hydrogens geom
_atom_sites_solution_primary direct
_atom_sites_solution_secondary difmap
_audit_creation_method SHELXL-97
_cell_angle_alpha 90.00
_cell_angle_beta 99.85(3)
_cell_angle_gamma 90.00
_cell_formula_units_Z 8
_cell_length_a 19.517(12)
_cell_length_b 8.280(5)
_cell_length_c 27.462(16)
_cell_measurement_reflns_used 6290
_cell_measurement_temperature 298(2)
_cell_measurement_theta_max 27.2
_cell_measurement_theta_min 3.4
_cell_volume 4372(5)
_computing_cell_refinement PROCESS-AUTO
_computing_data_collection PROCESS-AUTO
_computing_data_reduction PROCESS-AUTO
_computing_publication_material yadokari-XG
_computing_structure_refinement 'SHELXL-97 (Sheldrick, 1997)'
_computing_structure_solution 'SHELXS-97 (Sheldrick, 1990)'
_diffrn_ambient_temperature 298(2)
_diffrn_detector_area_resol_mean 10.00
_diffrn_measured_fraction_theta_full 0.984
_diffrn_measured_fraction_theta_max 0.984
_diffrn_measurement_device_type 'Rigaku RAXIS-RAPID'
_diffrn_measurement_method \w
_diffrn_radiation_monochromator graphite
_diffrn_radiation_source 'fine-focus sealed tube'
_diffrn_radiation_type MoK\a
_diffrn_radiation_wavelength 0.71075
_diffrn_reflns_av_R_equivalents 0.0456
_diffrn_reflns_av_sigmaI/netI 0.0518
_diffrn_reflns_limit_h_max 25
_diffrn_reflns_limit_h_min -25
_diffrn_reflns_limit_k_max 10
_diffrn_reflns_limit_k_min -10
_diffrn_reflns_limit_l_max 35
_diffrn_reflns_limit_l_min -35
_diffrn_reflns_number 20526
_diffrn_reflns_theta_full 27.48
_diffrn_reflns_theta_max 27.48
_diffrn_reflns_theta_min 3.37
_exptl_absorpt_coefficient_mu 0.084
_exptl_absorpt_correction_T_max 0.9834
_exptl_absorpt_correction_T_min 0.9593
_exptl_absorpt_correction_type multi-scan
_exptl_absorpt_process_details
;
    Higashi, T. (1995). Program for Absorption Correction.
    Rigaku Corporation, Tokyo, Japan.
;
_exptl_crystal_colour colorless
_exptl_crystal_density_diffrn 1.168
_exptl_crystal_density_method 'not measured'
_exptl_crystal_description block
_exptl_crystal_F_000 1632
_exptl_crystal_size_max 0.50
_exptl_crystal_size_mid 0.30
_exptl_crystal_size_min 0.20
_refine_diff_density_max 1.524
_refine_diff_density_min -0.399
_refine_diff_density_rms 0.102
_refine_ls_extinction_method none
_refine_ls_goodness_of_fit_ref 1.020
_refine_ls_hydrogen_treatment refall
_refine_ls_matrix_type full
_refine_ls_number_parameters 261
_refine_ls_number_reflns 4940
_refine_ls_number_restraints 0
_refine_ls_restrained_S_all 1.020
_refine_ls_R_factor_all 0.1466
_refine_ls_R_factor_gt 0.0964
_refine_ls_shift/su_max 0.000
_refine_ls_shift/su_mean 0.000
_refine_ls_structure_factor_coef Fsqd
_refine_ls_weighting_details 'calc w=1/[\s^2^(Fo^2^)+(0.2000P)^2^+0.0000P] where P=(Fo^2^+2Fc^2^)/3'
_refine_ls_weighting_scheme calc
_refine_ls_wR_factor_gt 0.2723
_refine_ls_wR_factor_ref 0.3028
_reflns_number_gt 2805
_reflns_number_total 4940
_reflns_threshold_expression >2sigma(I)
_cod_data_source_file jo6b00670_si_014.cif
_cod_data_source_block 12c
_cod_depositor_comments
;
The following automatic conversions were performed:

data item '_chemical_melting_point' value '378-380' was changed to
'379.0(10)' -- the average value was taken and precision was
estimated.

Automatic conversion script
Id: cif_fix_values 6909 2019-04-08 15:41:33Z antanas 
;
_cod_original_sg_symbol_H-M 'C 2/c'
_cod_database_code 4036845

loop_
_symmetry_equiv_pos_as_xyz
'x, y, z'
'-x, y, -z+1/2'
'x+1/2, y+1/2, z'
'-x+1/2, y+1/2, -z+1/2'
'-x, -y, -z'
'x, -y, z-1/2'
'-x+1/2, -y+1/2, -z'
'x+1/2, -y+1/2, z-1/2'

loop_
_atom_site_label
_atom_site_type_symbol
_atom_site_fract_x
_atom_site_fract_y
_atom_site_fract_z
_atom_site_U_iso_or_equiv
_atom_site_adp_type
_atom_site_occupancy
_atom_site_symmetry_multiplicity
_atom_site_calc_flag
_atom_site_refinement_flags
O1 O 0.07494(11) 0.3770(3) 0.06375(8) 0.0386(6) Uani 1 1 d .
C1 C 0.09621(15) 0.5330(4) 0.06895(12) 0.0371(7) Uani 1 1 d .
O2 O 0.13846(13) 0.5884(3) 0.04603(9) 0.0521(7) Uani 1 1 d .
N1 N 0.06307(14) 0.6089(3) 0.10122(10) 0.0409(7) Uani 1 1 d .
C2 C 0.0681(2) 0.7808(4) 0.10927(16) 0.0552(10) Uani 1 1 d .
H1 H 0.1145 0.8161 0.1076 0.083 Uiso 1 1 calc R
H2 H 0.0574 0.8057 0.1413 0.083 Uiso 1 1 calc R
H3 H 0.0357 0.8350 0.0843 0.083 Uiso 1 1 calc R
C3 C 0.00548(15) 0.5085(4) 0.11243(12) 0.0359(7) Uani 1 1 d .
H4 H -0.0002 0.5213 0.1470 0.043 Uiso 1 1 calc R
C4 C -0.06141(16) 0.5492(4) 0.07768(13) 0.0403(8) Uani 1 1 d .
H5 H -0.0581 0.5100 0.0449 0.048 Uiso 1 1 calc R
H6 H -0.0665 0.6657 0.0758 0.048 Uiso 1 1 calc R
C5 C -0.12589(16) 0.4773(4) 0.09342(12) 0.0374(7) Uani 1 1 d .
O3 O -0.13326(14) 0.4759(4) 0.13634(9) 0.0588(8) Uani 1 1 d .
N2 N -0.17389(14) 0.4259(3) 0.05616(11) 0.0434(7) Uani 1 1 d .
C6 C -0.23956(19) 0.3618(5) 0.06511(16) 0.0568(10) Uani 1 1 d .
H7 H -0.2311 0.2733 0.0879 0.085 Uiso 1 1 calc R
H8 H -0.2663 0.3246 0.0345 0.085 Uiso 1 1 calc R
H9 H -0.2648 0.4449 0.0788 0.085 Uiso 1 1 calc R
C7 C 0.03651(16) 0.3408(4) 0.10373(11) 0.0348(7) Uani 1 1 d .
C8 C -0.01707(15) 0.2103(3) 0.08594(11) 0.0339(7) Uani 1 1 d .
C9 C -0.03367(17) 0.1656(4) 0.03697(12) 0.0403(8) Uani 1 1 d .
H10 H -0.0095 0.2112 0.0140 0.048 Uiso 1 1 calc R
C10 C -0.08483(18) 0.0559(4) 0.02151(12) 0.0431(8) Uani 1 1 d .
H11 H -0.0942 0.0260 -0.0116 0.052 Uiso 1 1 calc R
C11 C -0.12312(17) -0.0120(4) 0.05457(13) 0.0403(8) Uani 1 1 d .
O4 O -0.17444(14) -0.1157(3) 0.03553(10) 0.0596(7) Uani 1 1 d .
C12 C -0.2223(2) -0.1654(5) 0.06671(17) 0.0603(11) Uani 1 1 d .
H12 H -0.1974 -0.2174 0.0956 0.091 Uiso 1 1 calc R
H13 H -0.2554 -0.2396 0.0491 0.091 Uiso 1 1 calc R
H14 H -0.2463 -0.0726 0.0763 0.091 Uiso 1 1 calc R
C13 C -0.10618(19) 0.0292(4) 0.10352(14) 0.0478(9) Uani 1 1 d .
H15 H -0.1307 -0.0159 0.1263 0.057 Uiso 1 1 calc R
C14 C -0.05285(19) 0.1373(4) 0.11929(13) 0.0456(8) Uani 1 1 d .
H16 H -0.0410 0.1612 0.1528 0.055 Uiso 1 1 calc R
C15 C 0.09069(16) 0.2823(4) 0.14771(12) 0.0376(7) Uani 1 1 d .
C16 C 0.0858(2) 0.3123(5) 0.19598(14) 0.0569(10) Uani 1 1 d .
H17 H 0.0486 0.3728 0.2032 0.068 Uiso 1 1 calc R
C17 C 0.1358(2) 0.2535(6) 0.23494(15) 0.0690(12) Uani 1 1 d .
H18 H 0.1319 0.2747 0.2676 0.083 Uiso 1 1 calc R
C18 C 0.1898(2) 0.1655(5) 0.22420(15) 0.0597(11) Uani 1 1 d .
O5 O 0.24102(19) 0.0978(5) 0.25917(12) 0.0885(11) Uani 1 1 d .
C19 C 0.2452(3) 0.1432(9) 0.30911(19) 0.1016(19) Uani 1 1 d .
H19 H 0.2549 0.2567 0.3125 0.152 Uiso 1 1 calc R
H20 H 0.2818 0.0835 0.3291 0.152 Uiso 1 1 calc R
H21 H 0.2018 0.1203 0.3197 0.152 Uiso 1 1 calc R
C20 C 0.1963(2) 0.1327(5) 0.17659(15) 0.0621(11) Uani 1 1 d .
H22 H 0.2338 0.0730 0.1696 0.074 Uiso 1 1 calc R
C21 C 0.14526(19) 0.1908(4) 0.13829(14) 0.0498(9) Uani 1 1 d .
H23 H 0.1487 0.1665 0.1057 0.060 Uiso 1 1 calc R
H24 H -0.162(2) 0.419(5) 0.0218(17) 0.063(12) Uiso 1 1 d .

loop_
_atom_site_aniso_label
_atom_site_aniso_U_11
_atom_site_aniso_U_22
_atom_site_aniso_U_33
_atom_site_aniso_U_23
_atom_site_aniso_U_13
_atom_site_aniso_U_12
O1 0.0351(12) 0.0396(12) 0.0433(12) 0.0002(10) 0.0133(9) -0.0014(9)
C1 0.0251(15) 0.0402(17) 0.0446(17) 0.0075(14) 0.0024(13) -0.0029(12)
O2 0.0412(14) 0.0588(16) 0.0582(15) 0.0092(12) 0.0137(12) -0.0090(12)
N1 0.0335(14) 0.0333(14) 0.0553(17) -0.0017(12) 0.0059(12) -0.0072(11)
C2 0.058(2) 0.0342(19) 0.072(3) -0.0035(17) 0.0062(19) -0.0090(16)
C3 0.0285(16) 0.0330(16) 0.0476(18) -0.0006(14) 0.0104(13) -0.0020(12)
C4 0.0346(17) 0.0362(16) 0.0507(19) 0.0010(15) 0.0091(14) 0.0007(13)
C5 0.0264(15) 0.0387(17) 0.0467(18) -0.0038(14) 0.0048(13) 0.0052(12)
O3 0.0435(15) 0.083(2) 0.0522(15) -0.0121(14) 0.0162(12) -0.0047(13)
N2 0.0314(14) 0.0466(16) 0.0524(17) -0.0011(13) 0.0081(12) -0.0049(12)
C6 0.0306(18) 0.066(2) 0.073(3) 0.001(2) 0.0064(17) -0.0105(17)
C7 0.0310(16) 0.0332(16) 0.0410(16) 0.0011(13) 0.0087(13) -0.0017(12)
C8 0.0307(15) 0.0289(15) 0.0424(17) -0.0016(13) 0.0073(12) 0.0019(12)
C9 0.0352(17) 0.0406(17) 0.0463(18) 0.0022(14) 0.0106(14) -0.0022(13)
C10 0.0411(18) 0.0468(19) 0.0397(17) -0.0053(15) 0.0023(14) -0.0014(15)
C11 0.0311(16) 0.0322(16) 0.056(2) -0.0028(15) 0.0042(14) 0.0019(13)
O4 0.0488(15) 0.0551(16) 0.0733(18) -0.0120(13) 0.0064(13) -0.0206(13)
C12 0.041(2) 0.050(2) 0.092(3) -0.007(2) 0.015(2) -0.0144(17)
C13 0.048(2) 0.0422(19) 0.056(2) 0.0060(16) 0.0149(16) -0.0087(15)
C14 0.053(2) 0.0429(18) 0.0413(18) -0.0019(15) 0.0111(15) -0.0110(16)
C15 0.0313(16) 0.0354(16) 0.0442(18) 0.0030(14) 0.0008(13) -0.0014(13)
C16 0.051(2) 0.072(3) 0.047(2) 0.0035(18) 0.0069(17) 0.0129(19)
C17 0.073(3) 0.087(3) 0.045(2) 0.006(2) 0.005(2) 0.006(2)
C18 0.053(2) 0.060(2) 0.059(2) 0.0127(19) -0.0086(19) 0.0043(19)
O5 0.078(2) 0.111(3) 0.068(2) 0.0165(18) -0.0120(16) 0.024(2)
C19 0.090(4) 0.144(5) 0.061(3) 0.031(3) -0.015(3) 0.005(4)
C20 0.050(2) 0.068(3) 0.064(3) 0.003(2) -0.0032(19) 0.017(2)
C21 0.047(2) 0.047(2) 0.053(2) 0.0013(16) 0.0028(16) 0.0080(16)

loop_
_atom_type_symbol
_atom_type_description
_atom_type_scat_dispersion_real
_atom_type_scat_dispersion_imag
_atom_type_scat_source
C C 0.0033 0.0016 'International Tables Vol C Tables 4.2.6.8 and 6.1.1.4'
H H 0.0000 0.0000 'International Tables Vol C Tables 4.2.6.8 and 6.1.1.4'
N N 0.0061 0.0033 'International Tables Vol C Tables 4.2.6.8 and 6.1.1.4'
O O 0.0106 0.0060 'International Tables Vol C Tables 4.2.6.8 and 6.1.1.4'

loop_
_geom_angle_atom_site_label_1
_geom_angle_atom_site_label_2
_geom_angle_atom_site_label_3
_geom_angle
C1 O1 C7 107.6(2)
O2 C1 N1 128.0(3)
O2 C1 O1 122.0(3)
N1 C1 O1 110.0(3)
C1 N1 C2 122.5(3)
C1 N1 C3 110.2(2)
C2 N1 C3 124.0(3)
N1 C2 H1 109.5
N1 C2 H2 109.5
H1 C2 H2 109.5
N1 C2 H3 109.5
H1 C2 H3 109.5
H2 C2 H3 109.5
N1 C3 C4 110.4(3)
N1 C3 C7 98.1(2)
C4 C3 C7 114.8(3)
N1 C3 H4 111.0
C4 C3 H4 111.0
C7 C3 H4 111.0
C3 C4 C5 113.5(3)
C3 C4 H5 108.9
C5 C4 H5 108.9
C3 C4 H6 108.9
C5 C4 H6 108.9
H5 C4 H6 107.7
O3 C5 N2 124.0(3)
O3 C5 C4 121.5(3)
N2 C5 C4 114.4(3)
C5 N2 C6 120.9(3)
C5 N2 H24 120(2)
C6 N2 H24 119(2)
N2 C6 H7 109.5
N2 C6 H8 109.5
H7 C6 H8 109.5
N2 C6 H9 109.5
H7 C6 H9 109.5
H8 C6 H9 109.5
O1 C7 C8 108.4(2)
O1 C7 C15 106.3(2)
C8 C7 C15 111.6(2)
O1 C7 C3 101.3(2)
C8 C7 C3 114.8(3)
C15 C7 C3 113.3(3)
C9 C8 C14 117.9(3)
C9 C8 C7 122.4(3)
C14 C8 C7 119.6(3)
C10 C9 C8 121.3(3)
C10 C9 H10 119.3
C8 C9 H10 119.3
C9 C10 C11 120.9(3)
C9 C10 H11 119.6
C11 C10 H11 119.6
O4 C11 C13 125.0(3)
O4 C11 C10 116.7(3)
C13 C11 C10 118.3(3)
C11 O4 C12 117.8(3)
O4 C12 H12 109.5
O4 C12 H13 109.5
H12 C12 H13 109.5
O4 C12 H14 109.5
H12 C12 H14 109.5
H13 C12 H14 109.5
C11 C13 C14 120.6(3)
C11 C13 H15 119.7
C14 C13 H15 119.7
C8 C14 C13 120.9(3)
C8 C14 H16 119.6
C13 C14 H16 119.6
C21 C15 C16 118.0(3)
C21 C15 C7 118.6(3)
C16 C15 C7 123.4(3)
C15 C16 C17 121.3(4)
C15 C16 H17 119.3
C17 C16 H17 119.3
C18 C17 C16 119.0(4)
C18 C17 H18 120.5
C16 C17 H18 120.5
C17 C18 C20 121.3(4)
C17 C18 O5 124.4(4)
C20 C18 O5 114.3(4)
C18 O5 C19 118.9(4)
O5 C19 H19 109.5
O5 C19 H20 109.5
H19 C19 H20 109.5
O5 C19 H21 109.5
H19 C19 H21 109.5
H20 C19 H21 109.5
C18 C20 C21 118.7(4)
C18 C20 H22 120.6
C21 C20 H22 120.6
C15 C21 C20 121.6(4)
C15 C21 H23 119.2
C20 C21 H23 119.2

loop_
_geom_bond_atom_site_label_1
_geom_bond_atom_site_label_2
_geom_bond_distance
O1 C1 1.357(4)
O1 C7 1.462(4)
C1 O2 1.210(4)
C1 N1 1.340(4)
N1 C2 1.441(4)
N1 C3 1.472(4)
C2 H1 0.9600
C2 H2 0.9600
C2 H3 0.9600
C3 C4 1.517(5)
C3 C7 1.550(4)
C3 H4 0.9800
C4 C5 1.520(4)
C4 H5 0.9700
C4 H6 0.9700
C5 O3 1.211(4)
C5 N2 1.333(4)
N2 C6 1.447(4)
N2 H24 1.01(4)
C6 H7 0.9600
C6 H8 0.9600
C6 H9 0.9600
C7 C8 1.525(4)
C7 C15 1.541(4)
C8 C9 1.379(5)
C8 C14 1.382(4)
C9 C10 1.363(5)
C9 H10 0.9300
C10 C11 1.389(5)
C10 H11 0.9300
C11 O4 1.355(4)
C11 C13 1.371(5)
O4 C12 1.432(5)
C12 H12 0.9600
C12 H13 0.9600
C12 H14 0.9600
C13 C14 1.385(5)
C13 H15 0.9300
C14 H16 0.9300
C15 C21 1.367(5)
C15 C16 1.368(5)
C16 C17 1.406(6)
C16 H17 0.9300
C17 C18 1.354(6)
C17 H18 0.9300
C18 C20 1.362(6)
C18 O5 1.381(5)
O5 C19 1.411(7)
C19 H19 0.9600
C19 H20 0.9600
C19 H21 0.9600
C20 C21 1.404(5)
C20 H22 0.9300
C21 H23 0.9300

loop_
_geom_torsion_atom_site_label_1
_geom_torsion_atom_site_label_2
_geom_torsion_atom_site_label_3
_geom_torsion_atom_site_label_4
_geom_torsion
C7 O1 C1 O2 167.8(3)
C7 O1 C1 N1 -13.1(3)
O2 C1 N1 C2 7.4(5)
O1 C1 N1 C2 -171.6(3)
O2 C1 N1 C3 167.7(3)
O1 C1 N1 C3 -11.2(4)
C1 N1 C3 C4 -91.8(3)
C2 N1 C3 C4 68.1(4)
C1 N1 C3 C7 28.5(3)
C2 N1 C3 C7 -171.6(3)
N1 C3 C4 C5 -167.9(3)
C7 C3 C4 C5 82.4(3)
C3 C4 C5 O3 41.0(4)
C3 C4 C5 N2 -142.6(3)
O3 C5 N2 C6 -0.6(5)
C4 C5 N2 C6 -177.0(3)
C1 O1 C7 C8 151.3(2)
C1 O1 C7 C15 -88.5(3)
C1 O1 C7 C3 30.1(3)
N1 C3 C7 O1 -33.6(3)
C4 C3 C7 O1 83.3(3)
N1 C3 C7 C8 -150.3(3)
C4 C3 C7 C8 -33.3(4)
N1 C3 C7 C15 79.8(3)
C4 C3 C7 C15 -163.2(3)
O1 C7 C8 C9 -12.5(4)
C15 C7 C8 C9 -129.3(3)
C3 C7 C8 C9 100.0(3)
O1 C7 C8 C14 170.2(3)
C15 C7 C8 C14 53.4(4)
C3 C7 C8 C14 -77.3(4)
C14 C8 C9 C10 1.5(5)
C7 C8 C9 C10 -175.8(3)
C8 C9 C10 C11 1.5(5)
C9 C10 C11 O4 177.8(3)
C9 C10 C11 C13 -2.7(5)
C13 C11 O4 C12 11.2(5)
C10 C11 O4 C12 -169.3(3)
O4 C11 C13 C14 -179.7(3)
C10 C11 C13 C14 0.9(5)
C9 C8 C14 C13 -3.3(5)
C7 C8 C14 C13 174.1(3)
C11 C13 C14 C8 2.2(6)
O1 C7 C15 C21 -36.3(4)
C8 C7 C15 C21 81.8(4)
C3 C7 C15 C21 -146.7(3)
O1 C7 C15 C16 146.1(3)
C8 C7 C15 C16 -95.8(4)
C3 C7 C15 C16 35.7(4)
C21 C15 C16 C17 1.0(6)
C7 C15 C16 C17 178.7(4)
C15 C16 C17 C18 0.0(7)
C16 C17 C18 C20 -0.3(7)
C16 C17 C18 O5 -178.2(4)
C17 C18 O5 C19 -11.1(7)
C20 C18 O5 C19 170.8(5)
C17 C18 C20 C21 -0.6(7)
O5 C18 C20 C21 177.6(4)
C16 C15 C21 C20 -1.9(5)
C7 C15 C21 C20 -179.6(3)
C18 C20 C21 C15 1.7(6)
